data_1540438
loop_
_publ_author_name
'Doyle, Lauren E.'
'Piers, Warren E.'
'Borau-Garcia, Javier'
'Sgro, Michael J.'
'Spasyuk, Denis M.'

_publ_section_title
;
 Mechanistic studies on the addition of hydrogen to iridaepoxide complexes
 with subsequent elimination of water
;
_journal_issue 2
_journal_name_full 'Chem. Sci.'
_journal_page_first 921
_journal_paper_doi 10.1039/C5SC03575A
_journal_volume 7
_journal_year 2016
_chemical_formula_moiety 'C29 H36 Cl3 Ir P2 S2, C7 H8'
_chemical_formula_sum 'C36 H44 Cl3 Ir P2 S2'
_chemical_formula_weight 901.32
_chemical_name_systematic
;
 ?
;
_space_group_crystal_system monoclinic
_space_group_IT_number 14
_space_group_name_Hall '-P 2ybc'
_space_group_name_H-M_alt 'P 1 21/c 1'
_symmetry_space_group_name_Hall '-P 2ybc'
_symmetry_space_group_name_H-M 'P 1 21/c 1'
_atom_sites_solution_hydrogens geom
_audit_creation_method SHELXL-2013
_audit_update_record
;
2015-09-08 deposited with the CCDC.
2015-10-27 downloaded from the CCDC.
;
_cell_angle_alpha 90
_cell_angle_beta 118.383(2)
_cell_angle_gamma 90
_cell_formula_units_Z 4
_cell_length_a 12.4862(3)
_cell_length_b 13.6671(5)
_cell_length_c 23.6020(6)
_cell_measurement_temperature 173(2)
_cell_volume 3543.52(19)
_computing_cell_refinement 'Bruker SAINT'
_computing_data_collection 'Bruker APEX2'
_computing_data_reduction 'Bruker SAINT'
_computing_molecular_graphics 'Bruker SHELXTL'
_computing_publication_material 'LinXTL v.  5.3.8'
_computing_structure_refinement 'SHELXL-97 (Sheldrick, 2008)'
_computing_structure_solution 'SHELXS-97 (Sheldrick, 2008)'
_diffrn_ambient_temperature 173(2)
_diffrn_measured_fraction_theta_full 0.991
_diffrn_measured_fraction_theta_max 0.991
_diffrn_measurement_device_type 'Bruker APEX-II CCD'
_diffrn_measurement_method '\f and \w scans'
_diffrn_radiation_type MoK\a
_diffrn_radiation_wavelength 0.71073
_diffrn_reflns_av_R_equivalents 0.0775
_diffrn_reflns_av_unetI/netI 0.0543
_diffrn_reflns_laue_measured_fraction_full 0.991
_diffrn_reflns_laue_measured_fraction_max 0.991
_diffrn_reflns_limit_h_max 14
_diffrn_reflns_limit_h_min -14
_diffrn_reflns_limit_k_max 16
_diffrn_reflns_limit_k_min -16
_diffrn_reflns_limit_l_max 27
_diffrn_reflns_limit_l_min -28
_diffrn_reflns_number 20857
_diffrn_reflns_point_group_measured_fraction_full 0.991
_diffrn_reflns_point_group_measured_fraction_max 0.991
_diffrn_reflns_theta_full 25.000
_diffrn_reflns_theta_max 24.998
_diffrn_reflns_theta_min 2.379
_exptl_absorpt_coefficient_mu 4.229
_exptl_absorpt_correction_T_max 0.9202
_exptl_absorpt_correction_T_min 0.8491
_exptl_absorpt_correction_type multi-scan
_exptl_absorpt_process_details 'Sadabs (Sheldrick, 1996)'
_exptl_crystal_colour Red
_exptl_crystal_density_diffrn 1.689
_exptl_crystal_density_method 'not measured'
_exptl_crystal_description block
_exptl_crystal_F_000 1800
_exptl_crystal_size_max 0.04
_exptl_crystal_size_mid 0.04
_exptl_crystal_size_min 0.02
_refine_diff_density_max 1.332
_refine_diff_density_min -0.798
_refine_diff_density_rms 0.241
_refine_ls_extinction_method none
_refine_ls_goodness_of_fit_ref 1.132
_refine_ls_hydrogen_treatment constr
_refine_ls_matrix_type full
_refine_ls_number_parameters 425
_refine_ls_number_reflns 6180
_refine_ls_number_restraints 570
_refine_ls_restrained_S_all 1.091
_refine_ls_R_factor_all 0.0757
_refine_ls_R_factor_gt 0.0552
_refine_ls_shift/su_max 0.001
_refine_ls_shift/su_mean 0.000
_refine_ls_structure_factor_coef Fsqd
_refine_ls_weighting_details 'w=1/[\s^2^(Fo^2^)+(0.0740P)^2^+16.2535P] where P=(Fo^2^+2Fc^2^)/3'
_refine_ls_weighting_scheme calc
_refine_ls_wR_factor_gt 0.1355
_refine_ls_wR_factor_ref 0.1511
_reflns_Friedel_coverage 0.000
_reflns_number_gt 5119
_reflns_number_total 6180
_reflns_threshold_expression 'I > 2\s(I)'
_cod_data_source_file c5sc03575a2.cif
_cod_data_source_block 7_Cl3
_cod_depositor_comments 'Adding full bibliography for 1540435--1540440.cif.'
_cod_original_cell_volume 3543.51(19)
_cod_database_code 1540438
_shelx_space_group_comment
;
The symmetry employed for this shelxl refinement is uniquely defined
by the following loop, which should always be used as a source of
symmetry information in preference to the above space-group names.
They are only intended as comments.
;
_shelx_estimated_absorpt_t_min 0.849
_shelx_estimated_absorpt_t_max 0.920
_shelxl_version_number 2013-4

loop_
_space_group_symop_operation_xyz
'x, y, z'
'-x, y+1/2, -z+1/2'
'-x, -y, -z'
'x, -y-1/2, z-1/2'

loop_
_atom_site_label
_atom_site_type_symbol
_atom_site_fract_x
_atom_site_fract_y
_atom_site_fract_z
_atom_site_U_iso_or_equiv
_atom_site_adp_type
_atom_site_occupancy
_atom_site_site_symmetry_order
_atom_site_calc_flag
_atom_site_refinement_flags_posn
_atom_site_refinement_flags_adp
_atom_site_refinement_flags_occupancy
_atom_site_disorder_assembly
_atom_site_disorder_group
C1 C 0.1353(7) 0.1475(6) 0.6257(4) 0.0267(16) Uani 1 1 d . U . A 1
C2 C 0.1856(8) 0.2085(7) 0.5936(4) 0.0312(18) Uani 1 1 d . U . A 1
C3 C 0.2884(8) 0.2647(7) 0.6278(4) 0.0330(19) Uani 1 1 d . U . A 1
C4 C 0.3221(9) 0.3210(7) 0.5879(4) 0.038(2) Uani 1 1 d . U . A 1
C5 C 0.4186(10) 0.3857(8) 0.6040(5) 0.047(2) Uani 1 1 d . U . A 1
H5 H 0.4737 0.3993 0.6479 0.057 Uiso 1 1 calc R U . A 1
C6 C 0.4330(11) 0.4294(8) 0.5559(5) 0.053(3) Uani 1 1 d . U . A 1
H6 H 0.4964 0.4759 0.5669 0.063 Uiso 1 1 calc R U . A 1
C7 C 0.3586(11) 0.4080(9) 0.4926(5) 0.060(3) Uani 1 1 d . U . A 1
H7 H 0.3741 0.4376 0.4608 0.071 Uiso 1 1 calc R U . A 1
C8 C 0.2629(11) 0.3455(8) 0.4736(5) 0.051(3) Uani 1 1 d . U . A 1
H8 H 0.2110 0.3317 0.4294 0.061 Uiso 1 1 calc R U . A 1
C9 C 0.2439(9) 0.3020(8) 0.5221(4) 0.041(2) Uani 1 1 d . U . A 1
C10 C 0.0208(8) 0.0985(7) 0.5896(4) 0.0333(18) Uani 1 1 d . U . A 1
C11 C -0.0230(8) 0.0357(7) 0.6206(4) 0.0345(19) Uani 1 1 d . U . A 1
C12 C -0.1396(8) -0.0031(8) 0.5782(5) 0.041(2) Uani 1 1 d . U . A 1
C13 C -0.2141(9) -0.0675(9) 0.5899(5) 0.052(3) Uani 1 1 d . U . A 1
H13 H -0.1858 -0.0946 0.6317 0.062 Uiso 1 1 calc R U . A 1
C14 C -0.3254(11) -0.0917(11) 0.5425(6) 0.069(3) Uani 1 1 d . U . A 1
H14 H -0.3762 -0.1338 0.5514 0.083 Uiso 1 1 calc R U . A 1
C15 C -0.3665(10) -0.0551(10) 0.4804(6) 0.063(3) Uani 1 1 d . U . A 1
H15 H -0.4454 -0.0729 0.4476 0.076 Uiso 1 1 calc R U . A 1
C16 C -0.2975(9) 0.0053(9) 0.4651(5) 0.055(3) Uani 1 1 d . U . A 1
H16 H -0.3254 0.0285 0.4224 0.065 Uiso 1 1 calc R U . A 1
C17 C -0.1834(8) 0.0315(8) 0.5151(5) 0.042(2) Uani 1 1 d . U . A 1
C18 C 0.3648(9) 0.3778(7) 0.7432(5) 0.041(2) Uani 1 1 d . U . A 1
H18 H 0.4372 0.4094 0.7433 0.049 Uiso 1 1 calc R U . A 1
C19 C 0.3878(10) 0.3800(8) 0.8130(5) 0.048(3) Uani 1 1 d . U . A 1
H19A H 0.4590 0.3397 0.8399 0.071 Uiso 1 1 calc R U . A 1
H19B H 0.3164 0.3542 0.8150 0.071 Uiso 1 1 calc R U . A 1
H19C H 0.4026 0.4476 0.8289 0.071 Uiso 1 1 calc R U . A 1
C20 C 0.2554(10) 0.4401(8) 0.6998(5) 0.051(3) Uani 1 1 d . U . A 1
H20A H 0.2435 0.4381 0.6557 0.076 Uiso 1 1 calc R U . A 1
H20B H 0.2696 0.5079 0.7153 0.076 Uiso 1 1 calc R U . A 1
H20C H 0.1826 0.4147 0.7005 0.076 Uiso 1 1 calc R U . A 1
C21 C 0.5201(9) 0.2263(9) 0.7387(5) 0.054(3) Uani 1 1 d . U . A 1
H21 H 0.5568 0.2919 0.7402 0.065 Uiso 1 1 calc R U . A 1
C22 C 0.5863(11) 0.1898(11) 0.8049(6) 0.075(4) Uani 1 1 d . U . A 1
H22A H 0.5688 0.2316 0.8332 0.113 Uiso 1 1 calc R U . A 1
H22B H 0.6739 0.1907 0.8191 0.113 Uiso 1 1 calc R U . A 1
H22C H 0.5604 0.1227 0.8066 0.113 Uiso 1 1 calc R U . A 1
C23 C 0.5413(9) 0.1686(8) 0.6904(5) 0.049(3) Uani 1 1 d . U . A 1
H23A H 0.4954 0.1984 0.6477 0.074 Uiso 1 1 calc R U . A 1
H23B H 0.5140 0.1011 0.6891 0.074 Uiso 1 1 calc R U . A 1
H23C H 0.6283 0.1690 0.7031 0.074 Uiso 1 1 calc R U . A 1
C24 C -0.0175(8) 0.0295(8) 0.7459(5) 0.039(2) Uani 1 1 d . U . A 1
H24 H -0.0548 -0.0362 0.7431 0.047 Uiso 1 1 calc R U . A 1
C25 C 0.0597(9) 0.0527(9) 0.8178(5) 0.050(3) Uani 1 1 d . U . A 1
H25A H 0.1261 0.0052 0.8376 0.075 Uiso 1 1 calc R U . A 1
H25B H 0.0085 0.0491 0.8389 0.075 Uiso 1 1 calc R U . A 1
H25C H 0.0936 0.1188 0.8229 0.075 Uiso 1 1 calc R U . A 1
C26 C -0.1209(9) 0.1008(8) 0.7143(5) 0.044(2) Uani 1 1 d . U . A 1
H26A H -0.1695 0.0843 0.6686 0.066 Uiso 1 1 calc R U . A 1
H26B H -0.0884 0.1672 0.7184 0.066 Uiso 1 1 calc R U . A 1
H26C H -0.1723 0.0974 0.7353 0.066 Uiso 1 1 calc R U . A 1
C30 C 0.7165(11) 0.2894(8) 0.5315(6) 0.079(3) Uani 1 1 d D U . B 1
C31 C 0.8333(11) 0.3017(7) 0.5776(6) 0.077(3) Uani 1 1 d D U . B 1
H31 H 0.8604 0.2724 0.6187 0.092 Uiso 1 1 calc R U . B 1
C32 C 0.9125(12) 0.3552(8) 0.5658(6) 0.088(3) Uani 1 1 d D U . B 1
H32 H 0.9943 0.3631 0.5987 0.106 Uiso 1 1 calc R U . B 1
C33 C 0.8752(12) 0.3976(9) 0.5074(6) 0.097(3) Uani 1 1 d D U . B 1
H33 H 0.9303 0.4352 0.4991 0.116 Uiso 1 1 calc R U . B 1
C34 C 0.7578(12) 0.3853(9) 0.4608(7) 0.099(3) Uani 1 1 d D U . B 1
H34 H 0.7312 0.4145 0.4198 0.119 Uiso 1 1 calc R U . B 1
C35 C 0.6778(12) 0.3318(8) 0.4722(7) 0.087(3) Uani 1 1 d D U . B 1
H35 H 0.5960 0.3239 0.4394 0.104 Uiso 1 1 calc R U . B 1
C36 C 0.6332(14) 0.2311(12) 0.5436(8) 0.099(5) Uani 1 1 d . U . B 1
H36A H 0.5530 0.2310 0.5052 0.148 Uiso 1 1 calc R U . B 1
H36B H 0.6261 0.2590 0.5800 0.148 Uiso 1 1 calc R U . B 1
H36C H 0.6638 0.1639 0.5539 0.148 Uiso 1 1 calc R U . B 1
Ir1 Ir 0.22707(3) 0.13412(3) 0.71866(2) 0.02910(14) Uani 1 1 d . U . A 1
P1 P 0.3578(2) 0.25243(19) 0.71322(11) 0.0330(5) Uani 1 1 d . U . A 1
P2 P 0.0782(2) 0.01832(18) 0.70539(11) 0.0323(5) Uani 1 1 d . U . A 1
S1 S 0.1274(2) 0.2223(2) 0.51080(11) 0.0418(6) Uani 1 1 d . U . A 1
S2 S -0.0816(2) 0.10954(19) 0.50858(11) 0.0398(6) Uani 1 1 d . U . A 1
Cl1 Cl 0.1097(2) 0.25485(17) 0.73431(11) 0.0388(5) Uani 1 1 d . U . A 1
Cl2 Cl 0.3459(2) 0.1173(2) 0.83475(11) 0.0462(6) Uani 1 1 d . U . A 1
Cl3 Cl 0.3488(2) 0.01190(19) 0.70751(12) 0.0420(6) Uani 1 1 d . U . A 1
C27A C 0.126(3) -0.108(2) 0.7044(13) 0.036(3) Uani 0.413(17) 1 d . U P A 1
H27A H 0.1797 -0.1065 0.6836 0.043 Uiso 0.413(17) 1 calc R U P A 1
C29A C 0.207(3) -0.142(3) 0.7743(16) 0.039(5) Uani 0.413(17) 1 d . U P A 1
H29A H 0.1860 -0.1058 0.8033 0.059 Uiso 0.413(17) 1 calc R U P A 1
H29B H 0.2929 -0.1309 0.7864 0.059 Uiso 0.413(17) 1 calc R U P A 1
H29C H 0.1943 -0.2125 0.7777 0.059 Uiso 0.413(17) 1 calc R U P A 1
C28A C 0.033(2) -0.1810(17) 0.6697(11) 0.037(4) Uani 0.413(17) 1 d . U P A 1
H28A H 0.0710 -0.2459 0.6774 0.056 Uiso 0.413(17) 1 calc R U P A 1
H28B H -0.0060 -0.1663 0.6235 0.056 Uiso 0.413(17) 1 calc R U P A 1
H28C H -0.0274 -0.1798 0.6847 0.056 Uiso 0.413(17) 1 calc R U P A 1
C27B C 0.1153(19) -0.1160(14) 0.7225(10) 0.036(3) Uani 0.587(17) 1 d . U P A 2
H27B H 0.0458 -0.1473 0.7255 0.043 Uiso 0.587(17) 1 calc R U P A 2
C29B C 0.228(2) -0.1262(18) 0.7886(11) 0.039(4) Uani 0.587(17) 1 d . U P A 2
H29D H 0.2847 -0.1729 0.7857 0.058 Uiso 0.587(17) 1 calc R U P A 2
H29E H 0.2035 -0.1499 0.8199 0.058 Uiso 0.587(17) 1 calc R U P A 2
H29F H 0.2678 -0.0624 0.8024 0.058 Uiso 0.587(17) 1 calc R U P A 2
C28B C 0.1255(16) -0.1659(12) 0.6663(8) 0.040(4) Uani 0.587(17) 1 d . U P A 2
H28D H 0.1968 -0.1404 0.6642 0.061 Uiso 0.587(17) 1 calc R U P A 2
H28E H 0.0520 -0.1522 0.6257 0.061 Uiso 0.587(17) 1 calc R U P A 2
H28F H 0.1341 -0.2368 0.6735 0.061 Uiso 0.587(17) 1 calc R U P A 2

loop_
_atom_site_aniso_label
_atom_site_aniso_U_11
_atom_site_aniso_U_22
_atom_site_aniso_U_33
_atom_site_aniso_U_23
_atom_site_aniso_U_13
_atom_site_aniso_U_12
C1 0.027(3) 0.024(4) 0.030(3) 0.002(3) 0.014(3) 0.008(3)
C2 0.035(4) 0.033(4) 0.026(3) 0.000(3) 0.014(3) 0.001(3)
C3 0.034(4) 0.041(5) 0.027(3) -0.002(3) 0.017(3) -0.004(3)
C4 0.048(4) 0.037(5) 0.036(4) -0.001(3) 0.027(3) 0.001(4)
C5 0.054(5) 0.049(6) 0.045(5) 0.001(4) 0.029(4) -0.011(4)
C6 0.070(6) 0.046(6) 0.055(5) 0.002(4) 0.040(5) -0.011(5)
C7 0.079(6) 0.064(7) 0.051(5) 0.005(5) 0.042(5) -0.013(5)
C8 0.069(6) 0.053(6) 0.036(4) 0.008(4) 0.029(4) -0.006(5)
C9 0.051(5) 0.042(5) 0.034(4) -0.001(3) 0.023(4) -0.006(4)
C10 0.026(3) 0.036(4) 0.032(4) -0.006(3) 0.010(3) 0.004(3)
C11 0.030(4) 0.040(5) 0.034(4) -0.009(3) 0.016(3) -0.003(3)
C12 0.030(4) 0.049(5) 0.039(4) -0.020(3) 0.014(3) -0.010(3)
C13 0.043(5) 0.067(7) 0.052(5) -0.026(4) 0.028(4) -0.024(4)
C14 0.047(5) 0.102(9) 0.062(5) -0.035(5) 0.029(4) -0.030(5)
C15 0.031(5) 0.097(8) 0.060(5) -0.037(5) 0.020(4) -0.018(5)
C16 0.029(4) 0.077(7) 0.052(5) -0.025(5) 0.015(4) -0.006(4)
C17 0.029(4) 0.053(5) 0.041(4) -0.018(4) 0.015(3) -0.002(3)
C18 0.046(5) 0.043(5) 0.040(4) -0.008(3) 0.026(4) -0.009(4)
C19 0.043(5) 0.060(7) 0.046(5) -0.014(4) 0.026(4) -0.020(5)
C20 0.053(6) 0.047(6) 0.056(6) -0.004(5) 0.029(5) -0.002(4)
C21 0.035(4) 0.065(7) 0.059(5) -0.006(5) 0.020(4) 0.000(4)
C22 0.053(7) 0.095(10) 0.065(6) 0.005(6) 0.017(5) 0.003(7)
C23 0.037(5) 0.056(6) 0.060(6) 0.003(5) 0.027(5) 0.000(5)
C24 0.030(4) 0.051(5) 0.041(4) -0.005(4) 0.020(3) -0.008(4)
C25 0.046(5) 0.063(7) 0.034(4) -0.003(4) 0.013(4) -0.009(5)
C26 0.034(4) 0.057(6) 0.044(5) -0.009(5) 0.020(4) -0.005(4)
C30 0.074(5) 0.068(6) 0.088(6) -0.012(5) 0.032(5) 0.020(5)
C31 0.073(5) 0.069(6) 0.083(6) -0.015(5) 0.033(4) 0.022(4)
C32 0.085(6) 0.077(6) 0.096(6) -0.013(5) 0.037(5) 0.015(5)
C33 0.095(6) 0.084(6) 0.103(6) -0.004(5) 0.041(5) 0.014(5)
C34 0.097(6) 0.086(7) 0.103(6) -0.002(5) 0.037(5) 0.015(5)
C35 0.083(6) 0.076(6) 0.090(6) -0.010(5) 0.032(5) 0.020(5)
C36 0.089(9) 0.092(10) 0.121(11) -0.011(8) 0.054(8) 0.007(7)
Ir1 0.0236(2) 0.0352(2) 0.0258(2) 0.00061(15) 0.00960(15) -0.00316(15)
P1 0.0281(12) 0.0417(14) 0.0287(12) -0.0007(10) 0.0131(10) -0.0023(10)
P2 0.0278(11) 0.0358(13) 0.0311(12) -0.0005(10) 0.0122(10) -0.0027(10)
S1 0.0431(14) 0.0523(16) 0.0262(12) 0.0030(11) 0.0135(11) -0.0023(12)
S2 0.0312(12) 0.0467(15) 0.0317(12) -0.0066(11) 0.0070(10) 0.0016(10)
Cl1 0.0384(12) 0.0379(13) 0.0448(13) -0.0058(11) 0.0235(11) -0.0044(10)
Cl2 0.0377(13) 0.0622(17) 0.0314(12) 0.0081(11) 0.0105(10) -0.0101(11)
Cl3 0.0330(12) 0.0441(14) 0.0511(14) 0.0070(11) 0.0217(11) 0.0057(10)
C27A 0.039(5) 0.033(4) 0.037(5) 0.001(4) 0.019(4) 0.000(4)
C29A 0.039(7) 0.037(8) 0.040(7) 0.002(6) 0.017(5) -0.001(6)
C28A 0.041(7) 0.034(6) 0.037(7) 0.001(5) 0.018(5) -0.002(5)
C27B 0.040(5) 0.029(5) 0.037(5) -0.003(4) 0.017(4) 0.001(4)
C29B 0.046(7) 0.024(7) 0.037(6) 0.001(5) 0.013(5) 0.003(6)
C28B 0.042(7) 0.034(6) 0.040(6) -0.003(5) 0.015(5) 0.005(5)

loop_
_atom_type_symbol
_atom_type_description
_atom_type_scat_dispersion_real
_atom_type_scat_dispersion_imag
_atom_type_scat_source
C C 0.0033 0.0016 'International Tables Vol C Tables 4.2.6.8 and 6.1.1.4'
H H 0.0000 0.0000 'International Tables Vol C Tables 4.2.6.8 and 6.1.1.4'
Ir Ir -1.4442 7.9887 'International Tables Vol C Tables 4.2.6.8 and 6.1.1.4'
P P 0.1023 0.0942 'International Tables Vol C Tables 4.2.6.8 and 6.1.1.4'
S S 0.1246 0.1234 'International Tables Vol C Tables 4.2.6.8 and 6.1.1.4'
Cl Cl 0.1484 0.1585 'International Tables Vol C Tables 4.2.6.8 and 6.1.1.4'

loop_
_geom_angle_atom_site_label_1
_geom_angle_atom_site_label_2
_geom_angle_atom_site_label_3
_geom_angle
C10 C1 C2 120.9(8)
C10 C1 Ir1 120.9(6)
C2 C1 Ir1 118.2(6)
C3 C2 C1 121.8(8)
C3 C2 S1 111.8(7)
C1 C2 S1 126.4(7)
C2 C3 C4 113.5(8)
C2 C3 P1 115.1(7)
C4 C3 P1 131.3(7)
C5 C4 C9 118.3(9)
C5 C4 C3 130.5(9)
C9 C4 C3 111.2(9)
C6 C5 C4 119.2(10)
C6 C5 H5 120.4
C4 C5 H5 120.4
C7 C6 C5 121.7(11)
C7 C6 H6 119.2
C5 C6 H6 119.2
C8 C7 C6 122.0(10)
C8 C7 H7 119.0
C6 C7 H7 119.0
C7 C8 C9 117.3(10)
C7 C8 H8 121.3
C9 C8 H8 121.3
C8 C9 C4 121.5(10)
C8 C9 S1 126.5(8)
C4 C9 S1 112.0(7)
C11 C10 C1 120.2(8)
C11 C10 S2 111.4(7)
C1 C10 S2 128.3(7)
C10 C11 C12 112.7(8)
C10 C11 P2 114.8(7)
C12 C11 P2 132.4(8)
C13 C12 C17 117.4(9)
C13 C12 C11 130.6(10)
C17 C12 C11 111.9(9)
C14 C13 C12 120.8(12)
C14 C13 H13 119.6
C12 C13 H13 119.6
C13 C14 C15 120.2(12)
C13 C14 H14 119.9
C15 C14 H14 119.9
C16 C15 C14 122.2(10)
C16 C15 H15 118.9
C14 C15 H15 118.9
C15 C16 C17 116.9(11)
C15 C16 H16 121.6
C17 C16 H16 121.6
C16 C17 C12 122.5(10)
C16 C17 S2 125.6(9)
C12 C17 S2 111.9(7)
C20 C18 C19 111.2(9)
C20 C18 P1 113.6(7)
C19 C18 P1 112.5(7)
C20 C18 H18 106.3
C19 C18 H18 106.3
P1 C18 H18 106.3
C18 C19 H19A 109.5
C18 C19 H19B 109.5
H19A C19 H19B 109.5
C18 C19 H19C 109.5
H19A C19 H19C 109.5
H19B C19 H19C 109.5
C18 C20 H20A 109.5
C18 C20 H20B 109.5
H20A C20 H20B 109.5
C18 C20 H20C 109.5
H20A C20 H20C 109.5
H20B C20 H20C 109.5
C22 C21 C23 114.5(11)
C22 C21 P1 112.8(8)
C23 C21 P1 114.4(8)
C22 C21 H21 104.6
C23 C21 H21 104.6
P1 C21 H21 104.6
C21 C22 H22A 109.5
C21 C22 H22B 109.5
H22A C22 H22B 109.5
C21 C22 H22C 109.5
H22A C22 H22C 109.5
H22B C22 H22C 109.5
C21 C23 H23A 109.5
C21 C23 H23B 109.5
H23A C23 H23B 109.5
C21 C23 H23C 109.5
H23A C23 H23C 109.5
H23B C23 H23C 109.5
C26 C24 C25 110.7(8)
C26 C24 P2 114.2(7)
C25 C24 P2 111.6(7)
C26 C24 H24 106.6
C25 C24 H24 106.6
P2 C24 H24 106.6
C24 C25 H25A 109.5
C24 C25 H25B 109.5
H25A C25 H25B 109.5
C24 C25 H25C 109.5
H25A C25 H25C 109.5
H25B C25 H25C 109.5
C24 C26 H26A 109.5
C24 C26 H26B 109.5
H26A C26 H26B 109.5
C24 C26 H26C 109.5
H26A C26 H26C 109.5
H26B C26 H26C 109.5
C31 C30 C35 119.4(12)
C31 C30 C36 120.8(13)
C35 C30 C36 119.9(12)
C30 C31 C32 120.8(10)
C30 C31 H31 119.6
C32 C31 H31 119.6
C33 C32 C31 120.3(9)
C33 C32 H32 119.8
C31 C32 H32 119.8
C32 C33 C34 119.0(10)
C32 C33 H33 120.5
C34 C33 H33 120.5
C33 C34 C35 121.0(11)
C33 C34 H34 119.5
C35 C34 H34 119.5
C34 C35 C30 119.4(12)
C34 C35 H35 120.3
C30 C35 H35 120.3
C30 C36 H36A 109.5
C30 C36 H36B 109.5
H36A C36 H36B 109.5
C30 C36 H36C 109.5
H36A C36 H36C 109.5
H36B C36 H36C 109.5
C1 Ir1 P1 85.7(3)
C1 Ir1 P2 84.7(3)
P1 Ir1 P2 170.45(8)
C1 Ir1 Cl1 92.0(2)
P1 Ir1 Cl1 91.52(9)
P2 Ir1 Cl1 88.91(8)
C1 Ir1 Cl3 90.4(2)
P1 Ir1 Cl3 88.87(9)
P2 Ir1 Cl3 91.09(9)
Cl1 Ir1 Cl3 177.67(8)
C1 Ir1 Cl2 178.8(2)
P1 Ir1 Cl2 93.40(8)
P2 Ir1 Cl2 96.14(8)
Cl1 Ir1 Cl2 88.92(9)
Cl3 Ir1 Cl2 88.76(9)
C3 P1 C18 104.8(5)
C3 P1 C21 104.7(5)
C18 P1 C21 102.1(5)
C3 P1 Ir1 98.6(3)
C18 P1 Ir1 121.9(3)
C21 P1 Ir1 122.1(4)
C11 P2 C27A 99.8(9)
C11 P2 C24 106.1(4)
C27A P2 C24 112.2(10)
C11 P2 Ir1 98.7(3)
C27A P2 Ir1 113.3(9)
C24 P2 Ir1 122.6(3)
C9 S1 C2 91.4(4)
C17 S2 C10 92.0(5)
C28A C27A C29A 110(3)
C28A C27A P2 118(2)
C29A C27A P2 109(2)
C28A C27A H27A 106.3
C29A C27A H27A 106.3
P2 C27A H27A 106.3
C27A C29A H29A 109.5
C27A C29A H29B 109.5
H29A C29A H29B 109.5
C27A C29A H29C 109.5
H29A C29A H29C 109.5
H29B C29A H29C 109.5
C27A C28A H28A 109.5
C27A C28A H28B 109.5
H28A C28A H28B 109.5
C27A C28A H28C 109.5
H28A C28A H28C 109.5
H28B C28A H28C 109.5
C29B C27B C28B 115.0(17)
C29B C27B H27B 107.3
C28B C27B H27B 107.3
C27B C29B H29D 109.5
C27B C29B H29E 109.5
H29D C29B H29E 109.5
C27B C29B H29F 109.5
H29D C29B H29F 109.5
H29E C29B H29F 109.5
C27B C28B H28D 109.5
C27B C28B H28E 109.5
H28D C28B H28E 109.5
C27B C28B H28F 109.5
H28D C28B H28F 109.5
H28E C28B H28F 109.5

loop_
_geom_bond_atom_site_label_1
_geom_bond_atom_site_label_2
_geom_bond_distance
C1 C10 1.435(12)
C1 C2 1.455(12)
C1 Ir1 1.941(8)
C2 C3 1.380(12)
C2 S1 1.742(9)
C3 C4 1.426(12)
C3 P1 1.784(9)
C4 C5 1.393(14)
C4 C9 1.411(13)
C5 C6 1.369(14)
C5 H5 0.9500
C6 C7 1.365(15)
C6 H6 0.9500
C7 C8 1.359(16)
C7 H7 0.9500
C8 C9 1.405(13)
C8 H8 0.9500
C9 S1 1.734(10)
C10 C11 1.396(13)
C10 S2 1.730(9)
C11 C12 1.420(12)
C11 P2 1.804(9)
C12 C13 1.400(14)
C12 C17 1.402(14)
C13 C14 1.347(14)
C13 H13 0.9500
C14 C15 1.397(18)
C14 H14 0.9500
C15 C16 1.360(16)
C15 H15 0.9500
C16 C17 1.397(13)
C16 H16 0.9500
C17 S2 1.721(10)
C18 C20 1.520(14)
C18 C19 1.533(13)
C18 P1 1.839(10)
C18 H18 1.0000
C19 H19A 0.9800
C19 H19B 0.9800
C19 H19C 0.9800
C20 H20A 0.9800
C20 H20B 0.9800
C20 H20C 0.9800
C21 C22 1.463(16)
C21 C23 1.510(15)
C21 P1 1.854(10)
C21 H21 1.0000
C22 H22A 0.9800
C22 H22B 0.9800
C22 H22C 0.9800
C23 H23A 0.9800
C23 H23B 0.9800
C23 H23C 0.9800
C24 C26 1.502(14)
C24 C25 1.536(13)
C24 P2 1.857(9)
C24 H24 1.0000
C25 H25A 0.9800
C25 H25B 0.9800
C25 H25C 0.9800
C26 H26A 0.9800
C26 H26B 0.9800
C26 H26C 0.9800
C30 C31 1.353(12)
C30 C35 1.371(12)
C30 C36 1.444(19)
C31 C32 1.360(12)
C31 H31 0.9500
C32 C33 1.358(13)
C32 H32 0.9500
C33 C34 1.361(12)
C33 H33 0.9500
C34 C35 1.364(13)
C34 H34 0.9500
C35 H35 0.9500
C36 H36A 0.9800
C36 H36B 0.9800
C36 H36C 0.9800
Ir1 P1 2.344(2)
Ir1 P2 2.346(2)
Ir1 Cl1 2.350(2)
Ir1 Cl3 2.355(2)
Ir1 Cl2 2.428(2)
P2 C27A 1.84(3)
P2 C27B 1.89(2)
C27A C28A 1.45(4)
C27A C29A 1.54(4)
C27A H27A 1.0000
C29A H29A 0.9800
C29A H29B 0.9800
C29A H29C 0.9800
C28A H28A 0.9800
C28A H28B 0.9800
C28A H28C 0.9800
C27B C29B 1.53(3)
C27B C28B 1.55(3)
C27B H27B 1.0000
C29B H29D 0.9800
C29B H29E 0.9800
C29B H29F 0.9800
C28B H28D 0.9800
C28B H28E 0.9800
C28B H28F 0.9800

loop_
_geom_torsion_atom_site_label_1
_geom_torsion_atom_site_label_2
_geom_torsion_atom_site_label_3
_geom_torsion_atom_site_label_4
_geom_torsion
C10 C1 C2 C3 172.7(8)
Ir1 C1 C2 C3 -7.3(11)
C10 C1 C2 S1 -6.4(12)
Ir1 C1 C2 S1 173.6(5)
C1 C2 C3 C4 -178.8(8)
S1 C2 C3 C4 0.5(11)
C1 C2 C3 P1 2.8(12)
S1 C2 C3 P1 -178.0(5)
C2 C3 C4 C5 179.9(10)
P1 C3 C4 C5 -2.0(17)
C2 C3 C4 C9 -2.5(12)
P1 C3 C4 C9 175.6(8)
C9 C4 C5 C6 1.0(16)
C3 C4 C5 C6 178.4(10)
C4 C5 C6 C7 -3.0(18)
C5 C6 C7 C8 3(2)
C6 C7 C8 C9 -0.9(19)
C7 C8 C9 C4 -1.1(17)
C7 C8 C9 S1 178.5(9)
C5 C4 C9 C8 1.0(16)
C3 C4 C9 C8 -176.9(10)
C5 C4 C9 S1 -178.6(8)
C3 C4 C9 S1 3.5(11)
C2 C1 C10 C11 176.3(8)
Ir1 C1 C10 C11 -3.7(12)
C2 C1 C10 S2 -6.8(13)
Ir1 C1 C10 S2 173.2(5)
C1 C10 C11 C12 177.4(8)
S2 C10 C11 C12 0.0(10)
C1 C10 C11 P2 -3.2(11)
S2 C10 C11 P2 179.4(5)
C10 C11 C12 C13 -179.9(10)
P2 C11 C12 C13 0.8(17)
C10 C11 C12 C17 -0.3(12)
P2 C11 C12 C17 -179.6(8)
C17 C12 C13 C14 -2.7(16)
C11 C12 C13 C14 177.0(11)
C12 C13 C14 C15 2.1(19)
C13 C14 C15 C16 0(2)
C14 C15 C16 C17 -1.6(18)
C15 C16 C17 C12 0.9(16)
C15 C16 C17 S2 -177.9(9)
C13 C12 C17 C16 1.1(15)
C11 C12 C17 C16 -178.6(9)
C13 C12 C17 S2 -179.9(8)
C11 C12 C17 S2 0.4(11)
C36 C30 C31 C32 178.9(11)
C31 C32 C33 C34 -0.2(5)
C32 C33 C34 C35 0.2(7)
C33 C34 C35 C30 -0.2(7)
C31 C30 C35 C34 0.1(5)
C36 C30 C35 C34 -178.9(11)
C2 C3 P1 C18 -124.5(7)
C4 C3 P1 C18 57.4(10)
C2 C3 P1 C21 128.4(8)
C4 C3 P1 C21 -49.7(11)
C2 C3 P1 Ir1 1.9(7)
C4 C3 P1 Ir1 -176.2(9)
C20 C18 P1 C3 36.3(8)
C19 C18 P1 C3 163.7(7)
C20 C18 P1 C21 145.3(8)
C19 C18 P1 C21 -87.3(8)
C20 C18 P1 Ir1 -74.0(8)
C19 C18 P1 Ir1 53.4(8)
C22 C21 P1 C3 -165.6(9)
C23 C21 P1 C3 -32.4(10)
C22 C21 P1 C18 85.3(10)
C23 C21 P1 C18 -141.5(9)
C22 C21 P1 Ir1 -55.3(11)
C23 C21 P1 Ir1 77.9(9)
C10 C11 P2 C27A -108.9(12)
C12 C11 P2 C27A 70.4(13)
C10 C11 P2 C24 134.4(7)
C12 C11 P2 C24 -46.3(10)
C10 C11 P2 C27B -121.8(10)
C12 C11 P2 C27B 57.5(12)
C10 C11 P2 Ir1 6.7(7)
C12 C11 P2 Ir1 -174.0(9)
C26 C24 P2 C11 -33.3(8)
C25 C24 P2 C11 -159.7(7)
C26 C24 P2 C27A -141.3(12)
C25 C24 P2 C27A 92.2(12)
C26 C24 P2 C27B -146.1(9)
C25 C24 P2 C27B 87.4(10)
C26 C24 P2 Ir1 78.6(7)
C25 C24 P2 Ir1 -47.9(9)
C8 C9 S1 C2 177.6(10)
C4 C9 S1 C2 -2.7(8)
C3 C2 S1 C9 1.3(8)
C1 C2 S1 C9 -179.5(8)
C16 C17 S2 C10 178.6(9)
C12 C17 S2 C10 -0.3(8)
C11 C10 S2 C17 0.2(7)
C1 C10 S2 C17 -176.9(8)
C11 P2 C27A C28A -49(2)
C24 P2 C27A C28A 63(2)
C27B P2 C27A C28A 81(5)
Ir1 P2 C27A C28A -153.0(18)
C11 P2 C27A C29A -175(2)
C24 P2 C27A C29A -63(2)
C27B P2 C27A C29A -46(4)
Ir1 P2 C27A C29A 81(2)
C11 P2 C27B C29B 163.2(15)
C27A P2 C27B C29B 110(6)
C24 P2 C27B C29B -86.9(16)
Ir1 P2 C27B C29B 48.8(17)
C11 P2 C27B C28B 35.9(15)
C27A P2 C27B C28B -18(4)
C24 P2 C27B C28B 145.9(13)
Ir1 P2 C27B C28B -78.4(14)
